data_2226706
loop_
_publ_author_name
'Ni, Chao'
'Zhong, Kai-Long'
'Cui, Jiang-Dong'

_publ_section_title
;
 Bis(1,10-phenanthroline-\k^2^<i>N</i>,<i>N</i>')(sulfato-\k^2^<i>O</i>,<i>O</i>')nickel(II)
 propane-1,3-diol solvate
;
_journal_coeditor_code WM2347
_journal_issue 7
_journal_name_full 'Acta Crystallographica Section E'
_journal_page_first m746
_journal_page_last m747
_journal_paper_doi 10.1107/S1600536810020210
_journal_volume 66
_journal_year 2010
_chemical_formula_iupac '[Ni (S O4) (C12 H8 N2)2], C3 H8 O2'
_chemical_formula_moiety 'C24 H16 N4 Ni O4 S, C3 H8 O2'
_chemical_formula_sum 'C27 H24 N4 Ni O6 S'
_chemical_formula_weight 591.26
_chemical_name_systematic
;
Bis(1,10-phenanthroline-\k^2^<i>N</i>,<i>N</i>')(sulfato-
\k^2^<i>O</i>,<i>O</i>')nickel(II) propane-1,3-diol solvate
;
_space_group_IT_number 15
_symmetry_cell_setting monoclinic
_symmetry_space_group_name_Hall '-C 2yc'
_symmetry_space_group_name_H-M 'C 1 2/c 1'
_atom_sites_solution_hydrogens geom
_atom_sites_solution_primary direct
_atom_sites_solution_secondary difmap
_audit_creation_method SHELXL-97
_cell_angle_alpha 90.00
_cell_angle_beta 121.58(3)
_cell_angle_gamma 90.00
_cell_formula_units_Z 4
_cell_length_a 18.243(4)
_cell_length_b 12.440(3)
_cell_length_c 13.180(3)
_cell_measurement_reflns_used 6113
_cell_measurement_temperature 223.1500
_cell_measurement_theta_max 27.5165
_cell_measurement_theta_min 3.1743
_cell_volume 2548.2(13)
_computing_cell_refinement 'CrystalClear (Rigaku, 2007)'
_computing_data_collection 'CrystalClear (Rigaku, 2007)'
_computing_data_reduction 'CrystalClear (Rigaku, 2007)'
_computing_molecular_graphics 'XP in SHELXTL (Sheldrick, 2008)'
_computing_publication_material 'SHELXTL (Sheldrick, 2008)'
_computing_structure_refinement 'SHELXL97 (Sheldrick, 2008)'
_computing_structure_solution 'SHELXS97 (Sheldrick, 2008)'
_diffrn_ambient_temperature 223.1500
_diffrn_detector_area_resol_mean 28.5714
_diffrn_measured_fraction_theta_full 0.983
_diffrn_measured_fraction_theta_max 0.983
_diffrn_measurement_device_type 'Rigaku Mercury CCD'
_diffrn_measurement_method '\w scans'
_diffrn_radiation_monochromator 'Graphite Monochromator'
_diffrn_radiation_source 'fine-focus sealed tube'
_diffrn_radiation_type MoK\a
_diffrn_radiation_wavelength 0.71073
_diffrn_reflns_av_R_equivalents 0.0173
_diffrn_reflns_av_sigmaI/netI 0.0230
_diffrn_reflns_limit_h_max 23
_diffrn_reflns_limit_h_min -23
_diffrn_reflns_limit_k_max 13
_diffrn_reflns_limit_k_min -16
_diffrn_reflns_limit_l_max 17
_diffrn_reflns_limit_l_min -16
_diffrn_reflns_number 7078
_diffrn_reflns_theta_full 27.49
_diffrn_reflns_theta_max 27.49
_diffrn_reflns_theta_min 3.19
_diffrn_standards_number 0
_exptl_absorpt_coefficient_mu 0.895
_exptl_absorpt_correction_T_max 1.0000
_exptl_absorpt_correction_T_min 0.7499
_exptl_absorpt_correction_type multi-scan
_exptl_absorpt_process_details '(REQAB: Jacobson, 1998)'
_exptl_crystal_colour blue
_exptl_crystal_density_diffrn 1.541
_exptl_crystal_density_method 'not measured'
_exptl_crystal_description block
_exptl_crystal_F_000 1224
_exptl_crystal_size_max 0.55
_exptl_crystal_size_mid 0.50
_exptl_crystal_size_min 0.40
_refine_diff_density_max 0.792
_refine_diff_density_min -0.424
_refine_ls_extinction_coef 0.0115(8)
_refine_ls_extinction_expression Fc^*^=kFc[1+0.001xFc^2^\l^3^/sin(2\q)]^-1/4^
_refine_ls_extinction_method 'SHELXL97 (Sheldrick, 2008)'
_refine_ls_goodness_of_fit_ref 1.045
_refine_ls_hydrogen_treatment constr
_refine_ls_matrix_type full
_refine_ls_number_parameters 179
_refine_ls_number_reflns 2877
_refine_ls_number_restraints 0
_refine_ls_restrained_S_all 1.045
_refine_ls_R_factor_all 0.0373
_refine_ls_R_factor_gt 0.0337
_refine_ls_shift/su_max 0.000
_refine_ls_shift/su_mean 0.000
_refine_ls_structure_factor_coef Fsqd
_refine_ls_weighting_details 'w=1/[\s^2^(Fo^2^)+(0.0574P)^2^+1.7246P] where P=(Fo^2^+2Fc^2^)/3'
_refine_ls_weighting_scheme calc
_refine_ls_wR_factor_gt 0.0907
_refine_ls_wR_factor_ref 0.0929
_reflns_number_gt 2630
_reflns_number_total 2877
_reflns_threshold_expression I>2\s(I)
_cod_data_source_file wm2347.cif
_cod_data_source_block I
_cod_original_sg_symbol_H-M 'C 2/c'
_cod_database_code 2226706
_cod_database_fobs_code 2226706

loop_
_symmetry_equiv_pos_as_xyz
'x, y, z'
'-x, y, -z+1/2'
'x+1/2, y+1/2, z'
'-x+1/2, y+1/2, -z+1/2'
'-x, -y, -z'
'x, -y, z-1/2'
'-x+1/2, -y+1/2, -z'
'x+1/2, -y+1/2, z-1/2'

loop_
_atom_site_type_symbol
_atom_site_label
_atom_site_fract_x
_atom_site_fract_y
_atom_site_fract_z
_atom_site_U_iso_or_equiv
_atom_site_adp_type
_atom_site_calc_flag
_atom_site_refinement_flags
_atom_site_occupancy
_atom_site_disorder_assembly
_atom_site_disorder_group
Ni Ni1 0.5000 0.31623(2) 0.2500 0.02219(13) Uani d S 1 . .
S S1 0.5000 0.53132(5) 0.2500 0.02350(16) Uani d S 1 . .
O O1 0.44210(8) 0.45725(10) 0.15044(11) 0.0300(3) Uani d . 1 . .
O O2 0.44999(10) 0.59777(13) 0.28297(15) 0.0422(4) Uani d . 1 . .
N N1 0.40871(10) 0.20994(12) 0.12675(13) 0.0245(3) Uani d . 1 . .
N N2 0.41995(10) 0.30246(12) 0.31754(14) 0.0252(3) Uani d . 1 . .
C C2 0.33170(14) 0.10453(17) -0.05175(18) 0.0351(4) Uani d . 1 . .
H H2A 0.3282 0.0788 -0.1204 0.042 Uiso calc R 1 . .
C C6 0.22391(12) 0.13600(17) 0.21208(18) 0.0345(4) Uani d . 1 . .
H H6A 0.1843 0.1178 0.2334 0.041 Uiso calc R 1 . .
C C7 0.29358(12) 0.20714(16) 0.28623(17) 0.0289(4) Uani d . 1 . .
C C9 0.37020(14) 0.32691(16) 0.45183(18) 0.0354(4) Uani d . 1 . .
H H9A 0.3774 0.3602 0.5197 0.043 Uiso calc R 1 . .
C C5 0.21523(12) 0.09508(16) 0.11125(18) 0.0338(4) Uani d . 1 . .
H H5A 0.1685 0.0509 0.0630 0.041 Uiso calc R 1 . .
C C4 0.27619(11) 0.11813(14) 0.07706(16) 0.0275(4) Uani d . 1 . .
C C10 0.42736(12) 0.34793(16) 0.41402(17) 0.0303(4) Uani d . 1 . .
H H10A 0.4725 0.3956 0.4580 0.036 Uiso calc R 1 . .
C C8 0.30380(13) 0.25725(17) 0.38851(17) 0.0356(4) Uani d . 1 . .
H H8A 0.2653 0.2429 0.4129 0.043 Uiso calc R 1 . .
C C1 0.40052(13) 0.17061(15) 0.02734(17) 0.0305(4) Uani d . 1 . .
H H1A 0.4422 0.1877 0.0096 0.037 Uiso calc R 1 . .
C C11 0.35423(11) 0.23219(13) 0.25508(15) 0.0239(3) Uani d . 1 . .
C C3 0.26998(13) 0.07832(15) -0.02736(17) 0.0325(4) Uani d . 1 . .
H H3A 0.2241 0.0345 -0.0792 0.039 Uiso calc R 1 . .
C C12 0.34677(11) 0.18502(13) 0.15061(16) 0.0233(3) Uani d . 1 . .
C C14 0.4235(2) 0.8716(3) 0.2220(3) 0.0797(10) Uani d . 1 . .
H H14A 0.3738 0.9177 0.1952 0.096 Uiso calc R 1 . .
H H14B 0.4111 0.8230 0.1574 0.096 Uiso calc R 1 . .
C C13 0.5000 0.9397(3) 0.2500 0.0588(10) Uani d S 1 . .
O O3 0.43615(17) 0.81214(15) 0.3188(2) 0.0711(7) Uani d . 1 . .
H H3 0.4403 0.7483 0.3072 0.107 Uiso calc R 1 . .
H H13 0.5146 0.9859 0.3169 0.085 Uiso calc R 1 . .

loop_
_atom_site_aniso_label
_atom_site_aniso_U_11
_atom_site_aniso_U_22
_atom_site_aniso_U_33
_atom_site_aniso_U_12
_atom_site_aniso_U_13
_atom_site_aniso_U_23
Ni1 0.02047(18) 0.01993(18) 0.02456(19) 0.000 0.01067(14) 0.000
S1 0.0196(3) 0.0197(3) 0.0300(3) 0.000 0.0122(2) 0.000
O1 0.0245(6) 0.0261(6) 0.0273(7) -0.0002(5) 0.0052(5) 0.0017(5)
O2 0.0377(8) 0.0369(8) 0.0568(10) 0.0089(6) 0.0281(8) -0.0045(7)
N1 0.0259(7) 0.0216(7) 0.0257(7) -0.0002(6) 0.0132(6) -0.0002(6)
N2 0.0236(7) 0.0236(7) 0.0268(7) 0.0003(6) 0.0120(6) -0.0008(6)
C2 0.0418(11) 0.0340(10) 0.0274(9) -0.0021(9) 0.0167(9) -0.0068(8)
C6 0.0268(9) 0.0398(11) 0.0372(10) -0.0050(8) 0.0170(8) 0.0041(9)
C7 0.0250(8) 0.0324(9) 0.0285(9) 0.0016(7) 0.0134(8) 0.0045(7)
C9 0.0417(11) 0.0384(11) 0.0291(9) 0.0038(9) 0.0205(9) -0.0027(8)
C5 0.0251(9) 0.0339(10) 0.0342(10) -0.0075(8) 0.0099(8) -0.0005(8)
C4 0.0251(8) 0.0243(8) 0.0262(8) -0.0013(7) 0.0086(7) 0.0017(7)
C10 0.0307(9) 0.0288(9) 0.0279(9) 0.0002(7) 0.0129(8) -0.0044(7)
C8 0.0343(10) 0.0455(12) 0.0333(10) 0.0005(9) 0.0221(9) 0.0024(9)
C1 0.0343(10) 0.0290(9) 0.0304(9) -0.0015(8) 0.0186(8) -0.0019(7)
C11 0.0216(8) 0.0223(8) 0.0238(8) 0.0016(6) 0.0092(7) 0.0024(7)
C3 0.0321(10) 0.0280(9) 0.0276(9) -0.0054(7) 0.0089(8) -0.0050(7)
C12 0.0222(8) 0.0202(8) 0.0243(8) 0.0004(6) 0.0100(7) 0.0023(6)
C14 0.077(2) 0.081(2) 0.080(2) 0.0248(19) 0.0404(19) 0.0057(19)
C13 0.091(3) 0.0280(15) 0.070(2) 0.000 0.051(2) 0.000
O3 0.1204(19) 0.0423(10) 0.0973(16) 0.0019(10) 0.0895(16) -0.0033(10)

loop_
_atom_type_symbol
_atom_type_description
_atom_type_scat_dispersion_real
_atom_type_scat_dispersion_imag
_atom_type_scat_source
C C 0.0033 0.0016 'International Tables Vol C Tables 4.2.6.8 and 6.1.1.4'
H H 0.0000 0.0000 'International Tables Vol C Tables 4.2.6.8 and 6.1.1.4'
N N 0.0061 0.0033 'International Tables Vol C Tables 4.2.6.8 and 6.1.1.4'
Ni Ni 0.3393 1.1124 'International Tables Vol C Tables 4.2.6.8 and 6.1.1.4'
O O 0.0106 0.0060 'International Tables Vol C Tables 4.2.6.8 and 6.1.1.4'
S S 0.1246 0.1234 'International Tables Vol C Tables 4.2.6.8 and 6.1.1.4'

loop_
_geom_angle_atom_site_label_1
_geom_angle_atom_site_label_2
_geom_angle_atom_site_label_3
_geom_angle_site_symmetry_1
_geom_angle_site_symmetry_3
_geom_angle
_geom_angle_publ_flag
N2 Ni1 N2 2_655 . 170.54(8) ?
N2 Ni1 N1 2_655 . 93.90(6) ?
N2 Ni1 N1 . . 80.05(6) y
N2 Ni1 N1 2_655 2_655 80.05(6) ?
N2 Ni1 N1 . 2_655 93.90(6) ?
N1 Ni1 N1 . 2_655 101.07(9) ?
N2 Ni1 O1 2_655 2_655 95.71(6) ?
N2 Ni1 O1 . 2_655 92.14(6) ?
N1 Ni1 O1 . 2_655 161.48(5) ?
N1 Ni1 O1 2_655 2_655 96.16(6) ?
N2 Ni1 O1 2_655 . 92.14(6) ?
N2 Ni1 O1 . . 95.71(6) ?
N1 Ni1 O1 . . 96.16(6) ?
N1 Ni1 O1 2_655 . 161.48(5) ?
O1 Ni1 O1 2_655 . 67.73(7) y
N2 Ni1 S1 2_655 . 94.73(4) ?
N2 Ni1 S1 . . 94.73(4) ?
N1 Ni1 S1 . . 129.47(4) ?
N1 Ni1 S1 2_655 . 129.47(4) ?
O1 Ni1 S1 2_655 . 33.86(4) ?
O1 Ni1 S1 . . 33.86(4) ?
O2 S1 O2 2_655 . 110.81(14) ?
O2 S1 O1 2_655 . 110.68(9) ?
O2 S1 O1 . . 110.29(8) ?
O2 S1 O1 2_655 2_655 110.29(8) ?
O2 S1 O1 . 2_655 110.68(9) ?
O1 S1 O1 . 2_655 103.90(11) ?
O2 S1 Ni1 2_655 . 124.60(7) ?
O2 S1 Ni1 . . 124.60(7) ?
O1 S1 Ni1 . . 51.95(5) ?
O1 S1 Ni1 2_655 . 51.95(5) ?
S1 O1 Ni1 . . 94.19(7) ?
C1 N1 C12 . . 117.76(16) ?
C1 N1 Ni1 . . 129.29(13) ?
C12 N1 Ni1 . . 112.78(12) ?
C10 N2 C11 . . 117.89(16) ?
C10 N2 Ni1 . . 129.14(13) ?
C11 N2 Ni1 . . 112.88(12) ?
C3 C2 C1 . . 119.57(18) ?
C3 C2 H2A . . 120.2 ?
C1 C2 H2A . . 120.2 ?
C5 C6 C7 . . 120.55(18) ?
C5 C6 H6A . . 119.7 ?
C7 C6 H6A . . 119.7 ?
C11 C7 C8 . . 116.97(17) ?
C11 C7 C6 . . 119.45(18) ?
C8 C7 C6 . . 123.55(18) ?
C8 C9 C10 . . 119.43(18) ?
C8 C9 H9A . . 120.3 ?
C10 C9 H9A . . 120.3 ?
C6 C5 C4 . . 121.57(18) ?
C6 C5 H5A . . 119.2 ?
C4 C5 H5A . . 119.2 ?
C12 C4 C3 . . 117.17(17) ?
C12 C4 C5 . . 118.88(17) ?
C3 C4 C5 . . 123.95(17) ?
N2 C10 C9 . . 122.67(18) ?
N2 C10 H10A . . 118.7 ?
C9 C10 H10A . . 118.7 ?
C9 C8 C7 . . 119.88(18) ?
C9 C8 H8A . . 120.1 ?
C7 C8 H8A . . 120.1 ?
N1 C1 C2 . . 122.82(18) ?
N1 C1 H1A . . 118.6 ?
C2 C1 H1A . . 118.6 ?
N2 C11 C7 . . 123.16(16) ?
N2 C11 C12 . . 117.02(15) ?
C7 C11 C12 . . 119.80(16) ?
C2 C3 C4 . . 119.49(18) ?
C2 C3 H3A . . 120.3 ?
C4 C3 H3A . . 120.3 ?
N1 C12 C4 . . 123.17(17) ?
N1 C12 C11 . . 117.15(15) ?
C4 C12 C11 . . 119.66(16) ?
O3 C14 C13 . . 112.9(3) ?
O3 C14 H14A . . 109.0 ?
C13 C14 H14A . . 109.0 ?
O3 C14 H14B . . 109.0 ?
C13 C14 H14B . . 109.0 ?
H14A C14 H14B . . 107.8 ?
C14 C13 C14 . 2_655 111.4(3) ?
C14 O3 H3 . . 109.5 ?
C14 O3 H13 . . 51.3 ?
H3 O3 H13 . . 134.4 ?

loop_
_geom_bond_atom_site_label_1
_geom_bond_atom_site_label_2
_geom_bond_site_symmetry_2
_geom_bond_distance
_geom_bond_publ_flag
Ni1 N2 2_655 2.0775(16) ?
Ni1 N2 . 2.0775(16) y
Ni1 N1 . 2.0802(16) y
Ni1 N1 2_655 2.0802(16) ?
Ni1 O1 2_655 2.1127(14) ?
Ni1 O1 . 2.1127(14) y
Ni1 S1 . 2.6758(9) ?
S1 O2 2_655 1.4559(14) ?
S1 O2 . 1.4559(14) y
S1 O1 . 1.4950(14) y
S1 O1 2_655 1.4950(14) ?
N1 C1 . 1.332(2) ?
N1 C12 . 1.358(2) ?
N2 C10 . 1.332(2) ?
N2 C11 . 1.359(2) ?
C2 C3 . 1.362(3) ?
C2 C1 . 1.403(3) ?
C2 H2A . 0.9300 ?
C6 C5 . 1.353(3) ?
C6 C7 . 1.433(3) ?
C6 H6A . 0.9300 ?
C7 C11 . 1.402(3) ?
C7 C8 . 1.406(3) ?
C9 C8 . 1.362(3) ?
C9 C10 . 1.396(3) ?
C9 H9A . 0.9300 ?
C5 C4 . 1.431(3) ?
C5 H5A . 0.9300 ?
C4 C12 . 1.408(2) ?
C4 C3 . 1.410(3) ?
C10 H10A . 0.9300 ?
C8 H8A . 0.9300 ?
C1 H1A . 0.9300 ?
C11 C12 . 1.436(2) ?
C3 H3A . 0.9300 ?
C14 O3 . 1.384(4) ?
C14 C13 . 1.505(4) ?
C14 H14A . 0.9700 ?
C14 H14B . 0.9700 ?
C13 C14 2_655 1.505(4) ?
C13 H13 . 0.9659 ?
O3 H3 . 0.8200 ?

loop_
_geom_hbond_atom_site_label_D
_geom_hbond_atom_site_label_H
_geom_hbond_atom_site_label_A
_geom_hbond_site_symmetry_A
_geom_hbond_distance_DH
_geom_hbond_distance_HA
_geom_hbond_distance_DA
_geom_hbond_angle_DHA
O3 H3 O2 yes 0.82 1.92 2.743(2) 178.8

loop_
_geom_torsion_atom_site_label_1
_geom_torsion_atom_site_label_2
_geom_torsion_atom_site_label_3
_geom_torsion_atom_site_label_4
_geom_torsion_site_symmetry_1
_geom_torsion_site_symmetry_2
_geom_torsion_site_symmetry_3
_geom_torsion_site_symmetry_4
_geom_torsion
_geom_torsion_publ_flag
N2 Ni1 S1 O2 2_655 . . 2_655 -3.49(9) ?
N2 Ni1 S1 O2 . . . 2_655 176.51(9) ?
N1 Ni1 S1 O2 . . . 2_655 -102.49(10) ?
N1 Ni1 S1 O2 2_655 . . 2_655 77.51(10) ?
O1 Ni1 S1 O2 2_655 . . 2_655 89.72(10) ?
O1 Ni1 S1 O2 . . . 2_655 -90.28(10) ?
N2 Ni1 S1 O2 2_655 . . . 176.51(9) ?
N2 Ni1 S1 O2 . . . . -3.49(9) ?
N1 Ni1 S1 O2 . . . . 77.51(10) ?
N1 Ni1 S1 O2 2_655 . . . -102.49(10) ?
O1 Ni1 S1 O2 2_655 . . . -90.28(10) ?
O1 Ni1 S1 O2 . . . . 89.72(10) ?
N2 Ni1 S1 O1 2_655 . . . 86.79(8) ?
N2 Ni1 S1 O1 . . . . -93.21(8) ?
N1 Ni1 S1 O1 . . . . -12.21(8) ?
N1 Ni1 S1 O1 2_655 . . . 167.79(8) ?
O1 Ni1 S1 O1 2_655 . . . 180.0 ?
N2 Ni1 S1 O1 2_655 . . 2_655 -93.21(8) ?
N2 Ni1 S1 O1 . . . 2_655 86.79(8) ?
N1 Ni1 S1 O1 . . . 2_655 167.79(8) ?
N1 Ni1 S1 O1 2_655 . . 2_655 -12.21(8) ?
O1 Ni1 S1 O1 . . . 2_655 180.0 ?
O2 S1 O1 Ni1 2_655 . . . 118.37(8) ?
O2 S1 O1 Ni1 . . . . -118.64(8) ?
O1 S1 O1 Ni1 2_655 . . . 0.0 ?
N2 Ni1 O1 S1 2_655 . . . -95.30(7) ?
N2 Ni1 O1 S1 . . . . 89.97(7) ?
N1 Ni1 O1 S1 . . . . 170.54(6) ?
N1 Ni1 O1 S1 2_655 . . . -31.0(2) ?
O1 Ni1 O1 S1 2_655 . . . 0.0 ?
N2 Ni1 N1 C1 2_655 . . . -12.76(16) ?
N2 Ni1 N1 C1 . . . . 174.57(17) ?
N1 Ni1 N1 C1 2_655 . . . -93.37(16) ?
O1 Ni1 N1 C1 2_655 . . . 108.4(2) ?
O1 Ni1 N1 C1 . . . . 79.82(16) ?
S1 Ni1 N1 C1 . . . . 86.63(16) ?
N2 Ni1 N1 C12 2_655 . . . 172.05(12) ?
N2 Ni1 N1 C12 . . . . -0.63(11) ?
N1 Ni1 N1 C12 2_655 . . . 91.44(12) ?
O1 Ni1 N1 C12 2_655 . . . -66.8(2) ?
O1 Ni1 N1 C12 . . . . -95.37(12) ?
S1 Ni1 N1 C12 . . . . -88.56(12) ?
N1 Ni1 N2 C10 . . . . 178.78(17) ?
N1 Ni1 N2 C10 2_655 . . . 78.21(16) ?
O1 Ni1 N2 C10 2_655 . . . -18.11(16) ?
O1 Ni1 N2 C10 . . . . -85.94(16) ?
S1 Ni1 N2 C10 . . . . -51.94(16) ?
N1 Ni1 N2 C11 . . . . 2.48(12) ?
N1 Ni1 N2 C11 2_655 . . . -98.09(12) ?
O1 Ni1 N2 C11 2_655 . . . 165.58(12) ?
O1 Ni1 N2 C11 . . . . 97.75(12) ?
S1 Ni1 N2 C11 . . . . 131.75(11) ?
C5 C6 C7 C11 . . . . -1.5(3) ?
C5 C6 C7 C8 . . . . 176.34(19) ?
C7 C6 C5 C4 . . . . 2.1(3) ?
C6 C5 C4 C12 . . . . 0.0(3) ?
C6 C5 C4 C3 . . . . -179.52(19) ?
C11 N2 C10 C9 . . . . -0.7(3) ?
Ni1 N2 C10 C9 . . . . -176.81(14) ?
C8 C9 C10 N2 . . . . 0.0(3) ?
C10 C9 C8 C7 . . . . 0.1(3) ?
C11 C7 C8 C9 . . . . 0.3(3) ?
C6 C7 C8 C9 . . . . -177.63(19) ?
C12 N1 C1 C2 . . . . -0.6(3) ?
Ni1 N1 C1 C2 . . . . -175.62(14) ?
C3 C2 C1 N1 . . . . -0.1(3) ?
C10 N2 C11 C7 . . . . 1.2(3) ?
Ni1 N2 C11 C7 . . . . 177.92(13) ?
C10 N2 C11 C12 . . . . 179.30(15) ?
Ni1 N2 C11 C12 . . . . -3.94(19) ?
C8 C7 C11 N2 . . . . -1.0(3) ?
C6 C7 C11 N2 . . . . 177.04(17) ?
C8 C7 C11 C12 . . . . -179.08(16) ?
C6 C7 C11 C12 . . . . -1.1(3) ?
C1 C2 C3 C4 . . . . 0.0(3) ?
C12 C4 C3 C2 . . . . 0.8(3) ?
C5 C4 C3 C2 . . . . -179.67(19) ?
C1 N1 C12 C4 . . . . 1.5(3) ?
Ni1 N1 C12 C4 . . . . 177.32(13) ?
C1 N1 C12 C11 . . . . -177.07(16) ?
Ni1 N1 C12 C11 . . . . -1.27(18) ?
C3 C4 C12 N1 . . . . -1.6(3) ?
C5 C4 C12 N1 . . . . 178.81(16) ?
C3 C4 C12 C11 . . . . 176.96(16) ?
C5 C4 C12 C11 . . . . -2.6(2) ?
N2 C11 C12 N1 . . . . 3.6(2) ?
C7 C11 C12 N1 . . . . -178.23(15) ?
N2 C11 C12 C4 . . . . -175.08(15) ?
C7 C11 C12 C4 . . . . 3.1(2) ?
O3 C14 C13 C14 . . . 2_655 65.6(2) ?
